data_5000171
loop_
_publ_author_name
'Pfefer, G.'
'Boistelle, R.'

_publ_section_title
;
 Experimental and theoretical morphologies of diuron,
 <i>N</i>'-(3,4-dichlorophenyl)-<i>N</i>,<i>N</i>-dimethylurea
;
_journal_coden_ASTM ASBSDK
_journal_coeditor_code DU0403
_journal_issue 4
_journal_name_full
;
 Acta Crystallographica, Section B: Structural Science
;
_journal_page_first 662
_journal_page_last 667
_journal_paper_doi 10.1107/S010876819600047X
_journal_volume 52
_journal_year 1996
_chemical_formula_sum 'C9 H10 Cl2 N2 O'
_space_group_crystal_system monoclinic
_space_group_IT_number 14
_space_group_name_Hall '-P 2yab'
_space_group_name_H-M_alt 'P 1 21/a 1'
_cell_angle_alpha 90
_cell_angle_beta 101.32
_cell_angle_gamma 90
_cell_formula_units_Z 4
_cell_length_a 9.191
_cell_length_b 14.632
_cell_length_c 7.738
_cod_duplicate_entry 2101557
_cod_depositor_comments
;
 Updating space group information.

 Antanas Vaitkus,
 2018-08-12
;
_cod_original_sg_symbol_H-M 'P 21/a'
_cod_original_formula_sum 'C9 H10 Cl2 N2 O1'
_cod_database_code 5000171

loop_
_space_group_symop_id
_space_group_symop_operation_xyz
1 x,y,z
2 -x+1/2,y+1/2,-z
3 -x,-y,-z
4 x+1/2,-y+1/2,z

loop_
_atom_site_label
_atom_site_type_symbol
_atom_site_fract_x
_atom_site_fract_y
_atom_site_fract_z
Cl1 Cl 0.40340 0.45780 -0.82560
Cl2 Cl 0.22140 0.53920 -0.55340
C1 C 0.38690 0.39890 -0.63460
C2 C 0.30300 0.43370 -0.51870
C3 C 0.28780 0.38390 -0.37350
C4 C 0.35310 0.29980 -0.33960
C5 C 0.43890 0.26550 -0.45730
C6 C 0.45080 0.31690 -0.60410
N1 N 0.32960 0.25140 -0.19220
C7 C 0.42470 0.19010 -0.09960
O1 O 0.54670 0.17340 -0.13510
N2 N 0.37880 0.15070 0.03780
C8 C 0.47670 0.08990 0.15140
C9 C 0.23020 0.16160 0.07560
H1 H 0.22220 0.41160 -0.28240
H2 H 0.49480 0.19990 -0.43350
H3 H 0.51420 0.28970 -0.69790
H4 H 0.23160 0.26320 -0.14990
H5 H 0.44900 0.09000 0.28200
H6 H 0.46470 0.02110 0.09730
H7 H 0.59090 0.11250 0.16090
H8 H 0.20520 0.23390 0.08350
H9 H 0.14960 0.13020 -0.02910
H10 H 0.22470 0.12890 0.20060

loop_
_atom_type_symbol
_atom_type_radius_bond
C 0.68
H 0.23
Cl 0.99
N 0.68
O 0.68
